data_4319973
loop_
_publ_author_name
'Susana Mart\'in'
'M. Gotzone Barandika'
'J. Ignacio Ruiz de Larramendi'
'Roberto Cort\'es'
'Mercedes Font-Bardia'
'Luis Lezama'
'Zurine E. Serna'
'Xavier Solans'
'Te\'ofilo Rojo'

_publ_section_title
;
 Structural Analysis and Magnetic Properties of the 1D and 3D Compounds
 [Mn(dca)2nbipym] (M = Mn, Cu; dca = Dicyanamide; bipym = Bipyrimidine; n
 = 1, 2)
;
_journal_name_full 'Inorganic Chemistry'
_journal_page_first 3687
_journal_page_last 3692
_journal_paper_doi 10.1021/ic001198r
_journal_volume 40
_journal_year 2001
_chemical_formula_sum 'C16 H6 Cu2 N16'
_chemical_formula_weight 549.45
_chemical_name_systematic
;

 ?
;
_space_group_IT_number 14
_symmetry_space_group_name_Hall '-P 2ybc'
_symmetry_space_group_name_H-M 'P 1 21/c 1'
_atom_sites_solution_hydrogens geom
_atom_sites_solution_primary direct
_atom_sites_solution_secondary difmap
_audit_creation_method SHELXL-97
_cell_angle_alpha 90.00
_cell_angle_beta 106.66(5)
_cell_angle_gamma 90.00
_cell_formula_units_Z 2
_cell_length_a 7.540(3)
_cell_length_b 11.440(7)
_cell_length_c 11.757(8)
_cell_measurement_temperature 293(2)
_cell_volume 971.6(10)
_computing_structure_refinement 'SHELXL-97 (Sheldrick, 1997)'
_computing_structure_solution 'SHELXS-97 (Sheldrick, 1990)'
_diffrn_ambient_temperature 293(2)
_diffrn_measured_fraction_theta_full 0.956
_diffrn_measured_fraction_theta_max 0.956
_diffrn_radiation_monochromator graphite
_diffrn_radiation_source 'fine-focus sealed tube'
_diffrn_radiation_type MoK\a
_diffrn_radiation_wavelength 0.71069
_diffrn_reflns_av_R_equivalents 0.0460
_diffrn_reflns_av_sigmaI/netI 0.5902
_diffrn_reflns_limit_h_max 10
_diffrn_reflns_limit_h_min -10
_diffrn_reflns_limit_k_max 16
_diffrn_reflns_limit_k_min 0
_diffrn_reflns_limit_l_max 16
_diffrn_reflns_limit_l_min 0
_diffrn_reflns_number 2962
_diffrn_reflns_theta_full 29.97
_diffrn_reflns_theta_max 29.97
_diffrn_reflns_theta_min 2.54
_exptl_absorpt_coefficient_mu 2.236
_exptl_crystal_density_diffrn 1.878
_exptl_crystal_density_method 'not measured'
_exptl_crystal_F_000 544
_refine_diff_density_max 0.398
_refine_diff_density_min -0.406
_refine_diff_density_rms 0.092
_refine_ls_extinction_expression Fc
_refine_ls_extinction_method none
_refine_ls_goodness_of_fit_ref 0.659
_refine_ls_hydrogen_treatment mixed
_refine_ls_matrix_type full
_refine_ls_number_parameters 159
_refine_ls_number_reflns 2828
_refine_ls_number_restraints 0
_refine_ls_restrained_S_all 0.659
_refine_ls_R_factor_all 0.2885
_refine_ls_R_factor_gt 0.0310
_refine_ls_shift/su_max 0.001
_refine_ls_shift/su_mean 0.000
_refine_ls_structure_factor_coef Fsqd
_refine_ls_weighting_details 'w=1/[\s^2^(Fo^2^)+(0.0056P)^2^+0.0000P] where P=(Fo^2^+2Fc^2^)/3'
_refine_ls_weighting_scheme calc
_refine_ls_wR_factor_gt 0.0333
_refine_ls_wR_factor_ref 0.0778
_reflns_number_gt 824
_reflns_number_total 2828
_reflns_threshold_expression >2sigma(I)
_cod_data_source_file ic001198r.cif
_cod_data_source_block rodc2(Cu2(dca)4bipym)
_cod_depositor_comments
;
The following automatic conversions were performed:

'_refine_ls_weighting_scheme' value 'calc
w=1/[\s^2^(Fo^2^)+(0.0056P)^2^+0.0000P] where P=(Fo^2^+2Fc^2^)/3' was
changed to 'calc'. New tag '_refine_ls_weighting_details' was
created. The value of the new tag was set to
'w=1/[\s^2^(Fo^2^)+(0.0056P)^2^+0.0000P] where P=(Fo^2^+2Fc^2^)/3'.

Automatic conversion script
Id: cif_fix_values 3143 2015-03-26 13:38:13Z robertas 
;
_cod_database_code 4319973

loop_
_symmetry_equiv_pos_as_xyz
'x, y, z'
'-x, y+1/2, -z+1/2'
'-x, -y, -z'
'x, -y-1/2, z-1/2'

loop_
_atom_site_label
_atom_site_type_symbol
_atom_site_fract_x
_atom_site_fract_y
_atom_site_fract_z
_atom_site_U_iso_or_equiv
_atom_site_adp_type
_atom_site_occupancy
_atom_site_calc_flag
_atom_site_refinement_flags
_atom_site_disorder_assembly
_atom_site_disorder_group
Cu1 Cu 0.17323(10) 0.54051(7) 0.23852(6) 0.0341(2) Uani 1 d . . .
N1 N -0.0131(6) 0.6167(4) 0.0954(4) 0.0321(12) Uani 1 d . . .
N2 N -0.1623(6) 0.5850(4) -0.1081(4) 0.0299(13) Uani 1 d . . .
N3 N -0.0405(6) 0.4728(5) 0.3086(4) 0.0470(14) Uani 1 d . . .
N4 N -0.2797(7) 0.4404(6) 0.4056(4) 0.0664(18) Uani 1 d . . .
N5 N -0.6107(6) 0.4623(5) 0.3405(3) 0.0385(12) Uani 1 d . . .
N6 N 0.2191(7) 0.6889(4) 0.3239(4) 0.0471(15) Uani 1 d . . .
N7 N 0.3131(8) 0.8527(4) 0.4583(5) 0.0680(19) Uani 1 d . . .
N8 N 0.5211(8) 0.8570(5) 0.6590(5) 0.0697(19) Uani 1 d . . .
C1 C -0.0466(6) 0.5553(5) -0.0035(5) 0.0264(14) Uani 1 d . . .
C2 C -0.2474(8) 0.6896(5) -0.1136(6) 0.0391(17) Uani 1 d . . .
H2 H -0.3247 0.7152 -0.1859 0.075(17) Uiso 1 calc R . .
C3 C -0.2224(8) 0.7595(5) -0.0140(5) 0.0409(19) Uani 1 d . . .
H3 H -0.2826 0.8308 -0.0168 0.075(17) Uiso 1 calc R . .
C4 C -0.1024(8) 0.7168(6) 0.0898(5) 0.0342(17) Uani 1 d . . .
H4 H -0.068(6) 0.766(4) 0.162(4) 0.028(15) Uiso 1 d . . .
C5 C -0.1589(7) 0.4598(6) 0.3487(4) 0.0325(13) Uani 1 d . . .
C6 C -0.4523(8) 0.4543(6) 0.3647(4) 0.0307(13) Uani 1 d . . .
C7 C 0.2698(8) 0.7623(6) 0.3910(5) 0.0390(17) Uani 1 d . . .
C8 C 0.4254(8) 0.8496(6) 0.5662(6) 0.0433(18) Uani 1 d . . .

loop_
_atom_site_aniso_label
_atom_site_aniso_U_11
_atom_site_aniso_U_22
_atom_site_aniso_U_33
_atom_site_aniso_U_23
_atom_site_aniso_U_13
_atom_site_aniso_U_12
Cu1 0.0348(4) 0.0375(4) 0.0284(3) -0.0012(6) 0.0065(3) -0.0013(6)
N1 0.036(3) 0.032(3) 0.030(3) -0.003(3) 0.012(2) 0.011(3)
N2 0.026(3) 0.032(3) 0.031(3) 0.005(2) 0.007(2) -0.002(2)
N3 0.037(3) 0.056(4) 0.052(3) 0.018(3) 0.019(3) 0.009(3)
N4 0.034(3) 0.121(6) 0.050(3) 0.035(4) 0.020(3) 0.013(4)
N5 0.031(3) 0.050(3) 0.036(3) 0.003(3) 0.013(2) -0.003(4)
N6 0.060(4) 0.049(4) 0.021(3) -0.006(3) -0.005(3) 0.004(3)
N7 0.091(5) 0.039(4) 0.048(4) -0.011(3) -0.022(4) 0.008(4)
N8 0.069(5) 0.075(5) 0.058(4) -0.013(4) 0.008(4) -0.005(4)
C1 0.019(3) 0.030(4) 0.030(3) -0.003(3) 0.006(3) -0.007(3)
C2 0.026(4) 0.035(4) 0.059(5) 0.011(4) 0.015(3) 0.011(3)
C3 0.055(5) 0.029(4) 0.040(4) 0.000(4) 0.015(4) 0.003(4)
C4 0.037(4) 0.041(5) 0.024(3) -0.009(3) 0.008(3) -0.003(4)
C5 0.027(3) 0.038(4) 0.027(3) 0.008(4) -0.001(3) 0.005(4)
C6 0.039(4) 0.035(4) 0.016(3) 0.007(3) 0.005(3) 0.000(5)
C7 0.040(4) 0.050(5) 0.024(4) 0.002(3) 0.006(3) 0.015(4)
C8 0.034(4) 0.037(4) 0.052(4) -0.005(4) 0.000(4) 0.000(4)

loop_
_atom_type_symbol
_atom_type_description
_atom_type_scat_dispersion_real
_atom_type_scat_dispersion_imag
_atom_type_scat_source
C C 0.0033 0.0016 'International Tables Vol C Tables 4.2.6.8 and 6.1.1.4'
H H 0.0000 0.0000 'International Tables Vol C Tables 4.2.6.8 and 6.1.1.4'
N N 0.0061 0.0033 'International Tables Vol C Tables 4.2.6.8 and 6.1.1.4'
Cu Cu 0.3201 1.2651 'International Tables Vol C Tables 4.2.6.8 and 6.1.1.4'

loop_
_geom_angle_atom_site_label_1
_geom_angle_atom_site_label_2
_geom_angle_atom_site_label_3
_geom_angle
_geom_angle_site_symmetry_1
_geom_angle_site_symmetry_3
_geom_angle_publ_flag
N5 Cu1 N6 95.1(2) 1_655 . ?
N5 Cu1 N1 163.33(17) 1_655 . ?
N6 Cu1 N1 91.8(2) . . ?
N5 Cu1 N2 89.21(19) 1_655 3_565 ?
N6 Cu1 N2 160.21(18) . 3_565 ?
N1 Cu1 N2 79.39(17) . 3_565 ?
N5 Cu1 N3 100.66(18) 1_655 . ?
N6 Cu1 N3 99.1(2) . . ?
N1 Cu1 N3 93.17(18) . . ?
N2 Cu1 N3 99.08(18) 3_565 . ?
C5 N3 Cu1 166.4(6) . . ?
C6 N4 C5 125.6(5) . . ?
C6 N5 Cu1 144.8(5) . 1_455 ?
C7 N6 Cu1 166.1(5) . . ?
C7 N7 C8 123.6(6) . . ?
C1 N1 C4 116.9(5) . . ?
C1 N1 Cu1 114.2(4) . . ?
C4 N1 Cu1 128.9(4) . . ?
C1 N2 C2 116.6(5) . . ?
C1 N2 Cu1 112.3(4) . 3_565 ?
C2 N2 Cu1 131.0(4) . 3_565 ?
N3 C5 N4 173.2(6) . . ?
N5 C6 N4 171.7(6) . . ?
N6 C7 N7 173.3(7) . . ?
N8 C8 N7 174.1(8) . . ?
N1 C1 N2 125.9(5) . . ?
N1 C1 C1 116.8(6) . 3_565 ?
N2 C1 C1 117.3(6) . 3_565 ?
N2 C2 C3 121.5(6) . . ?
N2 C2 H2 119.2 . . ?
C3 C2 H2 119.2 . . ?
C4 C3 C2 116.0(6) . . ?
C4 C3 H3 122.0 . . ?
C2 C3 H3 122.0 . . ?
N1 C4 C3 123.0(6) . . ?
N1 C4 H4 117(3) . . ?
C3 C4 H4 120(3) . . ?

loop_
_geom_bond_atom_site_label_1
_geom_bond_atom_site_label_2
_geom_bond_distance
_geom_bond_site_symmetry_2
_geom_bond_publ_flag
Cu1 N5 1.943(5) 1_655 ?
Cu1 N6 1.952(5) . ?
Cu1 N1 2.052(5) . ?
Cu1 N2 2.085(4) 3_565 ?
Cu1 N3 2.153(5) . ?
N3 C5 1.132(6) . ?
N4 C6 1.262(6) . ?
N4 C5 1.295(6) . ?
N5 C6 1.149(6) . ?
N5 Cu1 1.943(5) 1_455 ?
N6 C7 1.140(7) . ?
N7 C7 1.287(7) . ?
N7 C8 1.308(7) . ?
N8 C8 1.125(7) . ?
N1 C1 1.320(6) . ?
N1 C4 1.320(7) . ?
N2 C1 1.331(6) . ?
N2 C2 1.350(6) . ?
N2 Cu1 2.085(4) 3_565 ?
C1 C1 1.437(10) 3_565 ?
C2 C3 1.385(7) . ?
C2 H2 0.9300 . ?
C3 C4 1.384(7) . ?
C3 H3 0.9300 . ?
C4 H4 1.00(4) . ?
